data_2006893
loop_
_publ_author_name
'Panneerselvam, Kaliyamoorthy'
'Lu, Tian-Huey'
'Huang, Chao-Hao'
'Tung, Shu-Fang'
'Shiu, Kom-Bei'

_publ_section_title
;
 Di-\m-acetato-bis[dicarbonyl(pyrazole)ruthenium(I)] and
 Di-\m-acetato-bis[dicarbonyl(3,5-dimethylpyrazole)ruthenium(I)]
;
_journal_issue 12
_journal_name_full 'Acta Crystallographica Section C'
_journal_page_first 1782
_journal_page_last 1784
_journal_paper_doi 10.1107/S0108270197012274
_journal_volume 53
_journal_year 1997
_chemical_formula_iupac '[Ru2 (C2 H3 O2)2 (C3 H4 N2)2 (C O )4]'
_chemical_formula_moiety 'C14 H14 N4 O8 Ru2'
_chemical_formula_sum 'C14 H14 N4 O8 Ru2'
_chemical_formula_weight 568.43
_chemical_name_systematic
;
Di-\m-acetatobis(dicarbonyl(pyrazole)ruthenium(I))
;
_space_group_IT_number 2
_symmetry_cell_setting triclinic
_symmetry_space_group_name_Hall '-P 1'
_symmetry_space_group_name_H-M 'P -1'
_audit_creation_method SHELXL
_cell_angle_alpha 90.020(10)
_cell_angle_beta 100.32(2)
_cell_angle_gamma 111.330(10)
_cell_formula_units_Z 2
_cell_length_a 8.3320(10)
_cell_length_b 9.5240(10)
_cell_length_c 13.539(2)
_cell_measurement_reflns_used 25
_cell_measurement_temperature 293(2)
_cell_measurement_theta_max 31.86
_cell_measurement_theta_min 9.48
_cell_volume 982.1(2)
_computing_cell_refinement 'CAD-4 Software'
_computing_data_collection 'CAD-4 Software (Enraf-Nonius, 1989)'
_computing_data_reduction 'NRCVAX (Gabe et al., 1989)'
_computing_molecular_graphics NRCVAX
_computing_publication_material SHELXL93
_computing_structure_refinement 'SHELXL93 (Sheldrick, 1993)'
_computing_structure_solution 'SHELXS86 (Sheldrick, 1990)'
_diffrn_ambient_temperature 293(2)
_diffrn_measurement_device 'Enraf-Nonius CAD-4'
_diffrn_measurement_method \q/2\q
_diffrn_radiation_monochromator graphite
_diffrn_radiation_source 'fine-focus sealed tube'
_diffrn_radiation_type MoK\a
_diffrn_radiation_wavelength 0.70930
_diffrn_reflns_av_R_equivalents 0.000
_diffrn_reflns_av_sigmaI/netI 0.0353
_diffrn_reflns_limit_h_max 9
_diffrn_reflns_limit_h_min -10
_diffrn_reflns_limit_k_max 12
_diffrn_reflns_limit_k_min -12
_diffrn_reflns_limit_l_max 17
_diffrn_reflns_limit_l_min 0
_diffrn_reflns_number 4516
_diffrn_reflns_theta_max 27.46
_diffrn_reflns_theta_min 1.53
_diffrn_standards_decay_% 1
_diffrn_standards_interval_time 60
_diffrn_standards_number 3
_exptl_absorpt_coefficient_mu 1.586
_exptl_absorpt_correction_T_max 0.621
_exptl_absorpt_correction_T_min 0.550
_exptl_absorpt_correction_type '\y scan (North, Phillips & Mathews, 1989)'
_exptl_crystal_colour yellow
_exptl_crystal_density_diffrn 1.922
_exptl_crystal_description pillar
_exptl_crystal_F_000 556
_exptl_crystal_size_max 0.45
_exptl_crystal_size_mid 0.35
_exptl_crystal_size_min 0.30
_refine_diff_density_max 0.382
_refine_diff_density_min -0.660
_refine_ls_extinction_method none
_refine_ls_goodness_of_fit_all 1.035
_refine_ls_goodness_of_fit_obs 1.094
_refine_ls_hydrogen_treatment constr
_refine_ls_matrix_type full
_refine_ls_number_parameters 253
_refine_ls_number_reflns 4516
_refine_ls_number_restraints 0
_refine_ls_restrained_S_all 1.035
_refine_ls_restrained_S_obs 1.094
_refine_ls_R_factor_all 0.030
_refine_ls_R_factor_obs .024
_refine_ls_shift/esd_max -0.004
_refine_ls_shift/esd_mean 0.001
_refine_ls_structure_factor_coef Fsqd
_refine_ls_weighting_details 'w = 1/[\s^2^(Fo^2^)+(0.0292P)^2^+0.6013P] where P = (Fo^2^+2Fc^2^)/3'
_refine_ls_weighting_scheme calc
_refine_ls_wR_factor_all 0.060
_refine_ls_wR_factor_obs .059
_reflns_number_observed 3947
_reflns_number_total 4516
_reflns_observed_criterion >2sigma(I)
_cod_data_source_file ta1175.cif
_cod_data_source_block I
_cod_depositor_comments
;
The following automatic conversions were performed:

'_refine_ls_weighting_scheme' value 'calc w =
1/[\s^2^(Fo^2^)+(0.0292P)^2^+0.6013P] where P = (Fo^2^+2Fc^2^)/3' was
changed to 'calc'. New tag '_refine_ls_weighting_details' was
created. The value of the new tag was set to 'w =
1/[\s^2^(Fo^2^)+(0.0292P)^2^+0.6013P] where P = (Fo^2^+2Fc^2^)/3'.

Automatic conversion script
Id: cif_fix_values 3143 2015-03-26 13:38:13Z robertas 
;
_cod_original_cell_volume 982.0(2)
_cod_database_code 2006893

loop_
_symmetry_equiv_pos_as_xyz
'x, y, z'
'-x, -y, -z'

loop_
_atom_site_aniso_label
_atom_site_aniso_U_11
_atom_site_aniso_U_22
_atom_site_aniso_U_33
_atom_site_aniso_U_12
_atom_site_aniso_U_13
_atom_site_aniso_U_23
Ru1 .03000(10) .03550(10) .03610(10) .00990(10) .00270(10) -.00050(10)
Ru2 .03380(10) .03310(10) .03450(10) .00950(10) .00400(10) -.00230(10)
O1 .073(2) .138(3) .0550(10) -.009(2) .0300(10) -.006(2)
O2 .071(2) .085(2) .116(2) .056(2) .000(2) -.008(2)
O3 .0430(10) .0440(10) .0400(10) .0100(10) .0080(10) -.0020(10)
O4 .0390(10) .0380(10) .0630(10) .0130(10) -.0080(10) .0020(10)
O5 .0500(10) .0570(10) .0450(10) .0060(10) .0170(10) -.0080(10)
O6 .0390(10) .0400(10) .0690(10) .0130(10) -.0040(10) -.0040(10)
O7 .076(2) .0550(10) .100(2) .0360(10) .0120(10) .0180(10)
O8 .093(2) .072(2) .0480(10) .0110(10) .0300(10) -.0060(10)
N1 .0400(10) .0370(10) .0440(10) .0090(10) .0030(10) .0020(10)
N2 .0510(10) .0430(10) .0480(10) .0130(10) .0040(10) .0060(10)
N3 .0400(10) .0450(10) .0430(10) .0090(10) .0030(10) -.0020(10)
N4 .0420(10) .071(2) .067(2) .0160(10) .0070(10) -.0230(10)
C1 .0380(10) .070(2) .051(2) .0000(10) .0080(10) -.0050(10)
C2 .0430(10) .049(2) .061(2) .0170(10) .0050(10) -.0090(10)
C3 .078(2) .0380(10) .061(2) .0050(10) .005(2) .0010(10)
C4 .064(2) .053(2) .081(2) .000(2) -.017(2) -.008(2)
C5 .054(2) .052(2) .064(2) .0110(10) -.0160(10) -.0010(10)
C6 .0490(10) .0410(10) .0390(10) .0180(10) .0100(10) .0050(10)
C7 .075(2) .064(2) .049(2) .013(2) .026(2) -.0030(10)
C8 .0400(10) .0420(10) .0420(10) .0150(10) .0040(10) .0070(10)
C9 .052(2) .050(2) .083(2) .0260(10) -.003(2) .005(2)
C10 .057(2) .041(2) .082(2) .0070(10) -.002(2) .0010(10)
C11 .049(2) .056(2) .068(2) -.0070(10) -.0030(10) .005(2)
C12 .0360(10) .091(3) .063(2) .011(2) .0050(10) -.006(2)
C13 .0440(10) .0410(10) .053(2) .0100(10) .0090(10) .0030(10)
C14 .0490(10) .0400(10) .0440(10) .0080(10) .0070(10) -.0030(10)

loop_
_atom_site_label
_atom_site_fract_x
_atom_site_fract_y
_atom_site_fract_z
_atom_site_U_iso_or_equiv
_atom_site_thermal_displace_type
_atom_site_calc_flag
_atom_site_refinement_flags
_atom_site_occupancy
_atom_site_disorder_group
_atom_site_type_symbol
Ru1 .24305(2) .41277(2) .279640(10) .03500(10) Uani d . 1 . Ru
Ru2 -.04484(2) .17321(2) .203400(10) .03500(10) Uani d . 1 . Ru
O1 .3713(4) .4576(4) .0862(2) .1003(11) Uani d . 1 . O
O2 .4806(3) .2444(3) .3329(2) .0853(8) Uani d . 1 . O
O3 .1326(2) .3782(2) .41137(13) .0443(4) Uani d . 1 . O
O4 .0774(2) .5368(2) .2390(2) .0492(5) Uani d . 1 . O
O5 -.1130(3) .1873(2) .34506(15) .0537(5) Uani d . 1 . O
O6 -.1583(2) .3398(2) .1701(2) .0515(5) Uani d . 1 . O
O7 .1174(3) -.0501(3) .2707(2) .0745(7) Uani d . 1 . O
O8 .0481(4) .1689(3) .0014(2) .0746(7) Uani d . 1 . O
N1 .4219(3) .6321(2) .3567(2) .0428(5) Uani d . 1 . N
N2 .3909(3) .7583(3) .3384(2) .0494(5) Uani d . 1 . N
H1N2 .2956(3) .7606(3) .3027(2) .080 Uiso calc R 1 . H
N3 -.3201(3) .0180(3) .1572(2) .0450(5) Uani d . 1 . N
N4 -.4472(3) .0711(3) .1538(2) .0620(7) Uani d . 1 . N
H1N4 -.4306(3) .1613(3) .1750(2) .080 Uiso calc R 1 . H
C1 .3226(4) .4415(4) .1612(2) .0587(8) Uani d . 1 . C
C2 .3859(4) .3073(3) .3146(2) .0517(7) Uani d . 1 . C
C3 .5258(5) .8808(3) .3823(3) .0647(9) Uani d . 1 . C
H3 .5334(5) .9805(3) .3791(3) .080 Uiso calc R 1 . H
C4 .6488(5) .8324(4) .4322(3) .0764(11) Uani d . 1 . C
H4 .7578(5) .8915(4) .4699(3) .080 Uiso calc R 1 . H
C5 .5794(4) .6765(4) .4156(3) .0628(8) Uani d . 1 . C
H5 .6352(4) .6123(4) .4419(3) .080 Uiso calc R 1 . H
C6 -.0163(4) .2822(3) .4152(2) .0423(5) Uani d . 1 . C
C7 -.0846(5) .2808(4) .5102(2) .0641(9) Uani d . 1 . C
H71 .0005(5) .3581(4) .5581(2) .080 Uiso calc R 1 . H
H72 -.1063(5) .1840(4) .5375(2) .080 Uiso calc R 1 . H
H73 -.1920(5) .2993(4) .4960(2) .080 Uiso calc R 1 . H
C8 -.0812(3) .4772(3) .1977(2) .0421(5) Uani d . 1 . C
C9 -.1856(4) .5768(4) .1819(3) .0616(8) Uani d . 1 . C
H91 -.1112(4) .6786(4) .2062(3) .080 Uiso calc R 1 . H
H92 -.2805(4) .5417(4) .2179(3) .080 Uiso calc R 1 . H
H93 -.2320(4) .5742(4) .1114(3) .080 Uiso calc R 1 . H
C10 -.4013(4) -.1230(3) .1197(3) .0650(9) Uani d . 1 . C
H10 -.3457(4) -.1905(3) .1133(3) .080 Uiso calc R 1 . H
C11 -.5816(4) -.1580(4) .0908(3) .0671(9) Uani d . 1 . C
H11 -.6666(4) -.2494(4) .0619(3) .080 Uiso calc R 1 . H
C12 -.6051(4) -.0326(5) .1133(3) .0674(9) Uani d . 1 . C
H12 -.7116(4) -.0187(5) .1030(3) .080 Uiso calc R 1 . H
C13 .0542(4) .0348(3) .2431(2) .0475(6) Uani d . 1 . C
C14 .0132(4) .1698(3) .0797(2) .0472(6) Uani d . 1 . C

loop_
_atom_type_symbol
_atom_type_description
_atom_type_scat_dispersion_real
_atom_type_scat_dispersion_imag
_atom_type_scat_source
C C 0.0033 0.0016 'International Tables Vol C Tables 4.2.6.8 and 6.1.1.4'
H H 0.0000 0.0000 'International Tables Vol C Tables 4.2.6.8 and 6.1.1.4'
N N 0.0061 0.0033 'International Tables Vol C Tables 4.2.6.8 and 6.1.1.4'
Ru Ru -1.2594 0.8363 'International Tables Vol C Tables 4.2.6.8 and 6.1.1.4'
O O 0.0106 0.0060 'International Tables Vol C Tables 4.2.6.8 and 6.1.1.4'

loop_
_geom_angle_atom_site_label_1
_geom_angle_atom_site_label_2
_geom_angle_atom_site_label_3
_geom_angle
_geom_angle_publ_flag
C2 Ru1 C1 87.2(2) yes
C2 Ru1 O3 96.20(10) yes
C1 Ru1 O3 175.90(10) yes
C2 Ru1 O4 179.70(10) yes
C1 Ru1 O4 92.80(10) yes
O3 Ru1 O4 83.90(10) yes
C2 Ru1 N1 97.70(10) yes
C1 Ru1 N1 96.60(10) yes
O3 Ru1 N1 85.40(10) yes
O4 Ru1 N1 82.00(10) yes
C2 Ru1 Ru2 96.10(10) yes
C1 Ru1 Ru2 94.00(10) yes
O3 Ru1 Ru2 83.30(10) yes
O4 Ru1 Ru2 84.20(10) yes
N1 Ru1 Ru2 163.00(10) yes
C13 Ru2 C14 90.30(10) yes
C13 Ru2 O5 92.30(10) yes
C14 Ru2 O5 177.20(10) yes
C13 Ru2 O6 175.20(10) yes
C14 Ru2 O6 94.20(10) yes
O5 Ru2 O6 83.20(10) yes
C13 Ru2 N3 98.90(10) yes
C14 Ru2 N3 95.90(10) yes
O5 Ru2 N3 84.60(10) yes
O6 Ru2 N3 82.30(10) yes
C13 Ru2 Ru1 94.60(10) yes
C14 Ru2 Ru1 94.50(10) yes
O5 Ru2 Ru1 84.30(10) yes
O6 Ru2 Ru1 83.40(10) yes
N3 Ru2 Ru1 162.90(10) yes
C6 O3 Ru1 123.9(2) no
C8 O4 Ru1 123.6(2) no
C6 O5 Ru2 123.3(2) no
C8 O6 Ru2 124.0(2) no
C5 N1 N2 105.3(2) no
C5 N1 Ru1 132.9(2) no
N2 N1 Ru1 121.3(2) no
N1 N2 C3 111.8(3) no
N1 N2 H1N2 124.12(14) no
C3 N2 H1N2 124.1(2) no
C10 N3 N4 104.4(2) no
C10 N3 Ru2 135.9(2) no
N4 N3 Ru2 119.3(2) no
N3 N4 C12 112.0(3) no
N3 N4 H1N4 123.98(15) no
C12 N4 H1N4 124.0(2) no
O1 C1 Ru1 179.1(3) no
O2 C2 Ru1 176.4(3) no
N2 C3 C4 106.9(3) no
N2 C3 H3 126.5(2) no
C4 C3 H3 126.5(2) no
C3 C4 C5 105.8(3) no
C3 C4 H4 127.1(2) no
C5 C4 H4 127.1(2) no
N1 C5 C4 110.1(3) no
N1 C5 H5 124.9(2) no
C4 C5 H5 124.9(2) no
O5 C6 O3 124.8(2) no
O5 C6 C7 117.1(3) no
O3 C6 C7 118.0(2) no
C6 C7 H71 109.5(2) no
C6 C7 H72 109.5(2) no
H71 C7 H72 109.5 no
C6 C7 H73 109.5(2) no
H71 C7 H73 109.5 no
H72 C7 H73 109.5 no
O6 C8 O4 124.4(2) no
O6 C8 C9 118.0(2) no
O4 C8 C9 117.6(2) no
C8 C9 H91 109.5(2) no
C8 C9 H92 109.5(2) no
H91 C9 H92 109.5 no
C8 C9 H93 109.5(2) no
H91 C9 H93 109.5 no
H92 C9 H93 109.5 no
N3 C10 C11 111.1(3) no
N3 C10 H10 124.5(2) no
C11 C10 H10 124.5(2) no
C12 C11 C10 104.9(3) no
C12 C11 H11 127.5(2) no
C10 C11 H11 127.5(2) no
C11 C12 N4 107.5(3) no
C11 C12 H12 126.3(2) no
N4 C12 H12 126.3(2) no
O7 C13 Ru2 178.1(3) no
O8 C14 Ru2 179.0(3) no

loop_
_geom_bond_atom_site_label_1
_geom_bond_atom_site_label_2
_geom_bond_site_symmetry_2
_geom_bond_distance
_geom_bond_publ_flag
Ru1 C2 . 1.822(3) yes
Ru1 C1 . 1.826(3) yes
Ru1 O3 . 2.122(2) yes
Ru1 O4 . 2.126(2) yes
Ru1 N1 . 2.202(2) yes
Ru1 Ru2 . 2.6746(6) yes
Ru2 C13 . 1.827(3) yes
Ru2 C14 . 1.828(3) yes
Ru2 O5 . 2.113(2) yes
Ru2 O6 . 2.134(2) yes
Ru2 N3 . 2.203(2) yes
O1 C1 . 1.149(4) no
O2 C2 . 1.147(4) no
O3 C6 . 1.255(3) no
O4 C8 . 1.254(3) no
O5 C6 . 1.250(3) no
O6 C8 . 1.252(3) no
O7 C13 . 1.145(3) no
O8 C14 . 1.149(3) no
N1 C5 . 1.325(4) no
N1 N2 . 1.333(3) no
N2 C3 . 1.335(4) no
N2 H1N2 . .86 no
N3 C10 . 1.317(4) no
N3 N4 . 1.323(3) no
N4 C12 . 1.342(4) no
N4 H1N4 . .86 no
C3 C4 . 1.346(5) no
C3 H3 . .93 no
C4 C5 . 1.385(4) no
C4 H4 . .93 no
C5 H5 . .93 no
C6 C7 . 1.495(4) no
C7 H71 . .96 no
C7 H72 . .96 no
C7 H73 . .96 no
C8 C9 . 1.496(4) no
C9 H91 . .96 no
C9 H92 . .96 no
C9 H93 . .96 no
C10 C11 . 1.395(5) no
C10 H10 . .93 no
C11 C12 . 1.323(5) no
C11 H11 . .93 no
C12 H12 . .93 no

loop_
_geom_hbond_atom_site_label_D
_geom_hbond_atom_site_label_H
_geom_hbond_atom_site_label_A
_geom_hbond_site_symmetry_A
_geom_hbond_distance_DH
_geom_hbond_distance_HA
_geom_hbond_distance_DA
_geom_hbond_angle_DHA
_geom_hbond_publ_flag
N2 H1N2 O7 1_565 0.86 2.713 3.412(3) 139.40(10) yes
N4 H1N4 O2 1_455 0.86 2.594 3.195(4) 127.80(10) yes
